data_9009464
loop_
_publ_author_name
'Hawthorne, F. C.'

_publ_section_title
;
 Refinement of the crystal structure of botallackite
;
_journal_name_full 'Mineralogical Magazine'
_journal_page_first 87
_journal_page_last 89
_journal_paper_doi 10.1180/minmag.1985.049.350.12
_journal_volume 49
_journal_year 1985
_chemical_compound_source 'Botallack mine, Cornwall, England'
_chemical_formula_sum 'Cl Cu2 H3 O3'
_chemical_name_mineral Botallackite
_space_group_IT_number 11
_symmetry_space_group_name_Hall '-P 2yb'
_symmetry_space_group_name_H-M 'P 1 21/m 1'
_cell_angle_alpha 90
_cell_angle_beta 93.07
_cell_angle_gamma 90
_cell_length_a 5.717
_cell_length_b 6.126
_cell_length_c 5.636
_cell_formula_units_Z 2
_cell_volume 197.103
_database_code_amcsd 0014479
_exptl_crystal_density_diffrn 3.598
_cod_original_formula_sum 'Cu2 Cl O3 H3'
_cod_database_code 9009464

loop_
_space_group_symop_operation_xyz
x,y,z
x,1/2-y,z
-x,1/2+y,-z
-x,-y,-z

loop_
_atom_site_aniso_label
_atom_site_aniso_U_11
_atom_site_aniso_U_22
_atom_site_aniso_U_33
_atom_site_aniso_U_12
_atom_site_aniso_U_13
_atom_site_aniso_U_23
Cu1 0.01540 0.00450 0.00580 0.00000 -0.00190 0.00000
Cu2 0.01690 0.00570 0.00530 -0.00200 0.00160 -0.00120
Cl 0.01030 0.01660 0.02090 0.00000 0.00220 0.00000
O1 0.01960 0.00860 0.00990 0.00000 0.00240 0.00000
O2 0.01410 0.01000 0.01490 -0.00260 0.00340 0.00120

loop_
_atom_site_label
_atom_site_fract_x
_atom_site_fract_y
_atom_site_fract_z
_atom_site_U_iso_or_equiv
Cu1 0.49140 0.25000 -0.00530 0.00870
Cu2 0.50000 0.00000 0.50000 0.00920
Cl 0.13390 0.25000 0.29740 0.01590
O1 0.66860 0.25000 0.62490 0.01300
O2 0.64150 0.00760 0.18320 0.01300
H1 0.77600 0.25000 0.53300 0.00500
H2 0.73400 0.04200 0.16900 0.00500

loop_
_cod_related_entry_id
_cod_related_entry_database
_cod_related_entry_code
1 AMCSD 0014479
